data_7245277
loop_
_publ_author_name
'Kim, Gyeongwoo'
'Kim, Gyeongmin'
'Kim, Dongwon'
'Jung, Ok-Sang'

_publ_section_title
;
 Subtle metal(II) effects of 2D coordination networks on SCSC guest
 exchange
;
_journal_name_full CrystEngComm
_journal_paper_doi 10.1039/D2CE00837H
_journal_year 2022
_chemical_formula_sum 'C52 H53 N5 Ni O20'
_chemical_formula_weight 1126.70
_space_group_crystal_system monoclinic
_space_group_IT_number 14
_space_group_name_Hall '-P 2yn'
_space_group_name_H-M_alt 'P 1 21/n 1'
_atom_sites_solution_hydrogens geom
_atom_sites_solution_primary dual
_audit_creation_method SHELXL-2019/2
_audit_update_record
;
2022-06-15 deposited with the CCDC.	2022-08-05 downloaded from the CCDC.
;
_cell_angle_alpha 90
_cell_angle_beta 115.467(2)
_cell_angle_gamma 90
_cell_formula_units_Z 4
_cell_length_a 20.708(4)
_cell_length_b 12.244(2)
_cell_length_c 22.873(4)
_cell_measurement_reflns_used 2903
_cell_measurement_temperature 296(2)
_cell_measurement_theta_max 17.30
_cell_measurement_theta_min 2.42
_cell_volume 5235.9(16)
_computing_cell_refinement 'Bruker APEX4 software'
_computing_data_collection 'Bruker APEX4 software'
_computing_data_reduction 'Bruker APEX4 software'
_computing_molecular_graphics ORTEP
_computing_publication_material CIFTAB
_computing_structure_refinement 'SHELXL-2019/2 (Sheldrick, 2019)'
_computing_structure_solution 'SHELXT 2018/2 (Sheldrick, 2018)'
_diffrn_ambient_temperature 296(2)
_diffrn_measured_fraction_theta_full 1.000
_diffrn_measured_fraction_theta_max 1.000
_diffrn_measurement_device_type 'Photon II detector'
_diffrn_measurement_method 'phi and omega scans'
_diffrn_radiation_type MoK\a
_diffrn_radiation_wavelength 0.71073
_diffrn_reflns_av_R_equivalents 0.1626
_diffrn_reflns_av_unetI/netI 0.0990
_diffrn_reflns_Laue_measured_fraction_full 1.000
_diffrn_reflns_Laue_measured_fraction_max 1.000
_diffrn_reflns_limit_h_max 25
_diffrn_reflns_limit_h_min -25
_diffrn_reflns_limit_k_max 15
_diffrn_reflns_limit_k_min -15
_diffrn_reflns_limit_l_max 28
_diffrn_reflns_limit_l_min -28
_diffrn_reflns_number 73635
_diffrn_reflns_point_group_measured_fraction_full 1.000
_diffrn_reflns_point_group_measured_fraction_max 1.000
_diffrn_reflns_theta_full 25.242
_diffrn_reflns_theta_max 26.000
_diffrn_reflns_theta_min 1.111
_diffrn_source 'Ius Microfocus'
_exptl_absorpt_coefficient_mu 0.454
_exptl_absorpt_correction_T_max 0.7457
_exptl_absorpt_correction_T_min 0.6740
_exptl_absorpt_correction_type multi-scan
_exptl_absorpt_process_details SADABS
_exptl_crystal_colour blue
_exptl_crystal_density_diffrn 1.429
_exptl_crystal_description block
_exptl_crystal_F_000 2352
_exptl_crystal_size_max 0.100
_exptl_crystal_size_mid 0.100
_exptl_crystal_size_min 0.070
_refine_diff_density_max 1.049
_refine_diff_density_min -0.606
_refine_diff_density_rms 0.192
_refine_ls_extinction_coef 0.0100(11)
_refine_ls_extinction_expression Fc^*^=kFc[1+0.001xFc^2^\l^3^/sin(2\q)]^-1/4^
_refine_ls_extinction_method 'SHELXL-2019/2 (Sheldrick 2019)'
_refine_ls_goodness_of_fit_ref 1.025
_refine_ls_hydrogen_treatment constr
_refine_ls_matrix_type full
_refine_ls_number_parameters 897
_refine_ls_number_reflns 10295
_refine_ls_number_restraints 1983
_refine_ls_restrained_S_all 0.975
_refine_ls_R_factor_all 0.1786
_refine_ls_R_factor_gt 0.0926
_refine_ls_shift/su_max 0.001
_refine_ls_shift/su_mean 0.000
_refine_ls_structure_factor_coef Fsqd
_refine_ls_weighting_details 'w=1/[\s^2^(Fo^2^)+(0.1572P)^2^+10.1208P] where P=(Fo^2^+2Fc^2^)/3'
_refine_ls_weighting_scheme calc
_refine_ls_wR_factor_gt 0.2338
_refine_ls_wR_factor_ref 0.3093
_reflns_Friedel_coverage 0.000
_reflns_number_gt 5279
_reflns_number_total 10295
_reflns_threshold_expression 'I > 2\s(I)'
_cod_data_source_file d2ce00837h2.cif
_cod_data_source_block NiNO3_dioxane
_cod_depositor_comments
;
The following automatic conversions were performed:

data item '_exptl_absorpt_correction_type' value 'MULTI-SCAN' was
changed to 'multi-scan' in accordance with the
/home/data/users/saulius/crontab/automatic-downloads/rss-feeds/RSC/lib/dictionaries/cif_core.dic
dictionary named 'cif_core.dic' version 2.4.2 last updated on
2011-04-26.

Automatic conversion script
Id: cif_fix_values 7556 2019-12-06 15:28:31Z antanas 
;
_cod_original_cell_volume 5235.8(15)
_cod_original_sg_symbol_H-M 'P 21/n'
_cod_database_code 7245277
_shelx_shelxl_version_number 2019/2
_shelx_space_group_comment
;
The symmetry employed for this shelxl refinement is uniquely defined
by the following loop, which should always be used as a source of
symmetry information in preference to the above space-group names.
They are only intended as comments.
;
_shelx_estimated_absorpt_t_min 0.956
_shelx_estimated_absorpt_t_max 0.969

loop_
_space_group_symop_operation_xyz
'x, y, z'
'-x+1/2, y+1/2, -z+1/2'
'-x, -y, -z'
'x-1/2, -y-1/2, z-1/2'

loop_
_atom_site_label
_atom_site_type_symbol
_atom_site_fract_x
_atom_site_fract_y
_atom_site_fract_z
_atom_site_U_iso_or_equiv
_atom_site_adp_type
_atom_site_occupancy
_atom_site_site_symmetry_order
_atom_site_calc_flag
_atom_site_refinement_flags_posn
_atom_site_refinement_flags_adp
_atom_site_refinement_flags_occupancy
_atom_site_disorder_assembly
_atom_site_disorder_group
Ni1 Ni 0.77757(4) 0.92188(7) 0.53735(4) 0.0405(3) Uani 1 1 d . U . . .
O1 O 0.6858(2) 0.3656(4) 0.4658(2) 0.0457(11) Uani 1 1 d . U . . .
O1A O 0.7443(7) 0.1710(13) 0.2769(7) 0.137(4) Uani 0.613(10) 1 d D U P A 1
O2A O 0.6778(8) -0.0131(13) 0.1886(8) 0.165(5) Uani 0.613(10) 1 d D U P A 1
C1A C 0.7768(13) 0.0824(15) 0.2578(13) 0.151(5) Uani 0.613(10) 1 d D U P A 1
H1A1 H 0.825742 0.074662 0.290292 0.181 Uiso 0.613(10) 1 calc R U P A 1
H1A2 H 0.778563 0.102417 0.217511 0.181 Uiso 0.613(10) 1 calc R U P A 1
C2A C 0.7405(14) -0.0280(18) 0.2486(13) 0.145(6) Uani 0.613(10) 1 d D U P A 1
H2A1 H 0.770683 -0.085849 0.245123 0.174 Uiso 0.613(10) 1 calc R U P A 1
H2A2 H 0.727882 -0.044499 0.283844 0.174 Uiso 0.613(10) 1 calc R U P A 1
C3A C 0.6336(10) 0.0753(14) 0.1933(10) 0.121(5) Uani 0.613(10) 1 d D U P A 1
H3A1 H 0.607880 0.050736 0.217759 0.145 Uiso 0.613(10) 1 calc R U P A 1
H3A2 H 0.598611 0.095250 0.150251 0.145 Uiso 0.613(10) 1 calc R U P A 1
C4A C 0.6774(9) 0.1723(15) 0.2255(7) 0.102(5) Uani 0.613(10) 1 d D U P A 1
H4A1 H 0.682623 0.213275 0.191507 0.123 Uiso 0.613(10) 1 calc R U P A 1
H4A2 H 0.647698 0.216597 0.239404 0.123 Uiso 0.613(10) 1 calc R U P A 1
O3A O 0.7356(12) 0.2535(15) 0.2312(12) 0.152(6) Uani 0.387(10) 1 d D U P A 2
O4A O 0.7420(19) 0.0060(17) 0.2353(16) 0.165(6) Uani 0.387(10) 1 d D U P A 2
C5A C 0.7990(11) 0.193(2) 0.271(2) 0.158(7) Uani 0.387(10) 1 d D U P A 2
H5AA H 0.823540 0.231672 0.311252 0.190 Uiso 0.387(10) 1 calc R U P A 2
H5AB H 0.830287 0.192809 0.249107 0.190 Uiso 0.387(10) 1 calc R U P A 2
C6A C 0.7897(19) 0.075(2) 0.2868(14) 0.157(7) Uani 0.387(10) 1 d D U P A 2
H6AA H 0.836531 0.040509 0.304820 0.188 Uiso 0.387(10) 1 calc R U P A 2
H6AB H 0.773256 0.075550 0.320563 0.188 Uiso 0.387(10) 1 calc R U P A 2
C7A C 0.6936(16) 0.0764(18) 0.1839(13) 0.146(6) Uani 0.387(10) 1 d D U P A 2
H7AA H 0.649665 0.036668 0.159247 0.176 Uiso 0.387(10) 1 calc R U P A 2
H7AB H 0.715170 0.093590 0.154882 0.176 Uiso 0.387(10) 1 calc R U P A 2
C8A C 0.6753(11) 0.182(2) 0.2079(12) 0.077(4) Uani 0.387(10) 1 d D U P A 2
H8AA H 0.635388 0.217636 0.172788 0.093 Uiso 0.387(10) 1 calc R U P A 2
H8AB H 0.661136 0.167141 0.242349 0.093 Uiso 0.387(10) 1 calc R U P A 2
O1B O 0.0277(6) 0.2743(9) 0.2866(5) 0.128(4) Uani 0.840(12) 1 d D U P B 7
O2B O -0.0821(8) 0.2027(12) 0.1752(6) 0.160(4) Uani 0.840(12) 1 d D U P B 7
C1B C -0.0376(7) 0.3346(14) 0.2573(9) 0.152(5) Uani 0.840(12) 1 d D U P B 7
H1BA H -0.031960 0.391475 0.230285 0.182 Uiso 0.840(12) 1 calc R U P B 7
H1BB H -0.046396 0.369921 0.291103 0.182 Uiso 0.840(12) 1 calc R U P B 7
C2B C -0.1019(9) 0.2662(16) 0.2166(9) 0.165(5) Uani 0.840(12) 1 d D U P B 7
H2BA H -0.115042 0.219372 0.243885 0.198 Uiso 0.840(12) 1 calc R U P B 7
H2BB H -0.142275 0.312611 0.191350 0.198 Uiso 0.840(12) 1 calc R U P B 7
C3B C -0.0182(9) 0.1427(14) 0.2045(10) 0.162(5) Uani 0.840(12) 1 d D U P B 7
H3BA H -0.010188 0.102178 0.171802 0.194 Uiso 0.840(12) 1 calc R U P B 7
H3BB H -0.021781 0.090878 0.235075 0.194 Uiso 0.840(12) 1 calc R U P B 7
C4B C 0.0439(8) 0.2201(13) 0.2395(8) 0.147(5) Uani 0.840(12) 1 d D U P B 7
H4BA H 0.088466 0.179950 0.260156 0.176 Uiso 0.840(12) 1 calc R U P B 7
H4BB H 0.048222 0.272324 0.209468 0.176 Uiso 0.840(12) 1 calc R U P B 7
O3B O -0.058(3) 0.267(5) 0.257(3) 0.145(6) Uani 0.160(12) 1 d D U P B 8
O4B O 0.020(3) 0.144(5) 0.204(3) 0.142(6) Uani 0.160(12) 1 d D U P B 8
C5B C -0.092(2) 0.186(7) 0.207(3) 0.145(6) Uani 0.160(12) 1 d D U P B 8
H5BA H -0.140979 0.209428 0.180440 0.174 Uiso 0.160(12) 1 calc R U P B 8
H5BB H -0.094862 0.117928 0.227945 0.174 Uiso 0.160(12) 1 calc R U P B 8
C6B C -0.054(3) 0.167(10) 0.165(2) 0.143(7) Uani 0.160(12) 1 d D U P B 8
H6BA H -0.075975 0.105230 0.136594 0.172 Uiso 0.160(12) 1 calc R U P B 8
H6BB H -0.059001 0.230509 0.138500 0.172 Uiso 0.160(12) 1 calc R U P B 8
C7B C 0.034(3) 0.136(6) 0.270(3) 0.146(7) Uani 0.160(12) 1 d D U P B 8
H7BA H 0.085445 0.124493 0.295352 0.175 Uiso 0.160(12) 1 calc R U P B 8
H7BB H 0.010555 0.070681 0.275763 0.175 Uiso 0.160(12) 1 calc R U P B 8
C8B C 0.012(4) 0.231(7) 0.300(3) 0.142(7) Uani 0.160(12) 1 d D U P B 8
H8BA H 0.012968 0.209954 0.340669 0.170 Uiso 0.160(12) 1 calc R U P B 8
H8BB H 0.045646 0.290981 0.307334 0.170 Uiso 0.160(12) 1 calc R U P B 8
O1C O 0.2169(17) 0.422(3) 0.2566(17) 0.239(7) Uani 0.423(11) 1 d D U P C 3
O2C O 0.3240(18) 0.285(3) 0.2509(18) 0.240(8) Uani 0.423(11) 1 d D U P C 3
C1C C 0.276(2) 0.3857(16) 0.3146(13) 0.246(8) Uani 0.423(11) 1 d D U P C 3
H1CA H 0.263160 0.319872 0.330524 0.295 Uiso 0.423(11) 1 calc R U P C 3
H1CB H 0.288148 0.441530 0.347739 0.295 Uiso 0.423(11) 1 calc R U P C 3
C2C C 0.3406(14) 0.363(3) 0.302(2) 0.249(8) Uani 0.423(11) 1 d D U P C 3
H2CA H 0.356434 0.430564 0.289639 0.298 Uiso 0.423(11) 1 calc R U P C 3
H2CB H 0.379396 0.335510 0.340637 0.298 Uiso 0.423(11) 1 calc R U P C 3
C3C C 0.252(2) 0.249(2) 0.2265(18) 0.242(8) Uani 0.423(11) 1 d D U P C 3
H3CA H 0.245746 0.206976 0.259660 0.290 Uiso 0.423(11) 1 calc R U P C 3
H3CB H 0.241719 0.201490 0.189629 0.290 Uiso 0.423(11) 1 calc R U P C 3
C4C C 0.2002(15) 0.344(4) 0.2062(16) 0.243(8) Uani 0.423(11) 1 d D U P C 3
H4CA H 0.201378 0.378975 0.168702 0.292 Uiso 0.423(11) 1 calc R U P C 3
H4CB H 0.152142 0.316422 0.193837 0.292 Uiso 0.423(11) 1 calc R U P C 3
O3C O 0.2946(17) 0.335(2) 0.3090(12) 0.242(7) Uani 0.577(11) 1 d D U P C 4
O4C O 0.2432(15) 0.291(3) 0.1879(12) 0.237(7) Uani 0.577(11) 1 d D U P C 4
C5C C 0.2205(17) 0.297(3) 0.2826(14) 0.234(7) Uani 0.577(11) 1 d D U P C 4
H5CA H 0.188625 0.359261 0.275183 0.280 Uiso 0.577(11) 1 calc R U P C 4
H5CB H 0.214024 0.248351 0.312943 0.280 Uiso 0.577(11) 1 calc R U P C 4
C6C C 0.2037(18) 0.239(3) 0.2191(15) 0.254(8) Uani 0.577(11) 1 d D U P C 4
H6CA H 0.217550 0.162370 0.227367 0.305 Uiso 0.577(11) 1 calc R U P C 4
H6CB H 0.152781 0.241918 0.191351 0.305 Uiso 0.577(11) 1 calc R U P C 4
C7C C 0.251(2) 0.403(3) 0.2097(18) 0.223(7) Uani 0.577(11) 1 d D U P C 4
H7CA H 0.203096 0.434000 0.190472 0.267 Uiso 0.577(11) 1 calc R U P C 4
H7CB H 0.277261 0.439902 0.189111 0.267 Uiso 0.577(11) 1 calc R U P C 4
C8C C 0.284(2) 0.442(3) 0.2793(17) 0.249(8) Uani 0.577(11) 1 d D U P C 4
H8CA H 0.328939 0.479903 0.290520 0.299 Uiso 0.577(11) 1 calc R U P C 4
H8CB H 0.251839 0.486632 0.289444 0.299 Uiso 0.577(11) 1 calc R U P C 4
C1D C 0.5695(11) 0.524(2) 0.5360(11) 0.226(7) Uani 1 1 d D U . . .
H1DA H 0.607131 0.578794 0.551237 0.271 Uiso 1 1 calc R U . . .
H1DB H 0.591696 0.453211 0.549739 0.271 Uiso 1 1 calc R U . . .
C2D C 0.5190(13) 0.545(2) 0.5663(12) 0.234(8) Uani 1 1 d D U . . .
H2D1 H 0.541551 0.529974 0.612452 0.281 Uiso 1 1 calc R U . . .
H2D2 H 0.501506 0.619500 0.559215 0.281 Uiso 1 1 calc R U . . .
O1D O 0.5340(10) 0.5273(18) 0.4659(11) 0.257(7) Uani 1 1 d D U . . .
O1E O 1.0430(19) 0.566(3) 0.5481(17) 0.206(8) Uani 0.462(14) 1 d D U P D 5
C1E C 0.965(3) 0.567(3) 0.524(3) 0.194(9) Uani 0.462(14) 1 d D U P D 5
H1E1 H 0.944806 0.619325 0.488686 0.232 Uiso 0.462(14) 1 calc R U P D 5
H1E2 H 0.951931 0.587306 0.557797 0.232 Uiso 0.462(14) 1 calc R U P D 5
C2E C 0.937(2) 0.454(3) 0.499(3) 0.191(9) Uani 0.462(14) 1 d D U P D 5
H2E1 H 0.957777 0.400212 0.533346 0.229 Uiso 0.462(14) 1 calc R U P D 5
H2E2 H 0.885546 0.451620 0.482566 0.229 Uiso 0.462(14) 1 calc R U P D 5
O2E O 1.0379(13) 0.442(2) 0.5530(13) 0.201(8) Uani 0.538(14) 1 d D U P D 6
C3E C 0.9799(18) 0.508(3) 0.5508(14) 0.188(8) Uani 0.538(14) 1 d D U P D 6
H3E1 H 0.997957 0.578084 0.570416 0.226 Uiso 0.538(14) 1 calc R U P D 6
H3E2 H 0.957352 0.472648 0.575307 0.226 Uiso 0.538(14) 1 calc R U P D 6
C4E C 0.9254(15) 0.524(4) 0.4816(18) 0.186(9) Uani 0.538(14) 1 d D U P D 6
H4E1 H 0.900676 0.455685 0.463891 0.223 Uiso 0.538(14) 1 calc R U P D 6
H4E2 H 0.890277 0.577963 0.479470 0.223 Uiso 0.538(14) 1 calc R U P D 6
N1 N 0.7623(3) 0.7558(4) 0.5327(3) 0.0398(12) Uani 1 1 d . U . . .
C1 C 0.6305(3) 0.3241(6) 0.3552(3) 0.0443(15) Uani 1 1 d . U . . .
O2 O 0.7439(3) 0.4116(5) 0.4058(3) 0.0795(19) Uani 1 1 d . U . . .
N2 N 0.3037(3) 0.0480(4) 0.4343(3) 0.0401(12) Uani 1 1 d . U . . .
C2 C 0.5898(3) 0.2432(5) 0.3653(3) 0.0395(14) Uani 1 1 d . U . . .
H2 H 0.599008 0.222735 0.407337 0.047 Uiso 1 1 calc R U . . .
O3 O 0.5204(2) 0.0764(3) 0.38664(19) 0.0385(10) Uani 1 1 d . U . . .
N3 N 0.6440(3) 0.3933(5) -0.0050(3) 0.0444(13) Uani 1 1 d . U . . .
C3 C 0.5360(3) 0.1931(5) 0.3138(3) 0.0375(14) Uani 1 1 d . U . . .
O4 O 0.4473(3) 0.0526(4) 0.2817(2) 0.0577(14) Uani 1 1 d . U . . .
N4 N 0.8579(3) 1.0340(6) 0.6344(4) 0.0589(16) Uani 1 1 d . U . . .
C4 C 0.5198(3) 0.2267(5) 0.2508(3) 0.0407(14) Uani 1 1 d . U . . .
H4 H 0.484143 0.191637 0.215670 0.049 Uiso 1 1 calc R U . . .
O5 O 0.5093(3) 0.2811(4) 0.1284(2) 0.0522(12) Uani 1 1 d . U . . .
N5 N 0.6961(4) 1.0265(6) 0.4126(4) 0.0612(17) Uani 1 1 d . U . . .
C5 C 0.5574(4) 0.3126(5) 0.2411(3) 0.0431(15) Uani 1 1 d . U . . .
O6 O 0.5511(3) 0.4491(4) 0.1668(3) 0.0654(15) Uani 1 1 d . U . . .
C6 C 0.6136(4) 0.3599(5) 0.2933(3) 0.0458(16) Uani 1 1 d . U . . .
H6 H 0.639857 0.416032 0.286492 0.055 Uiso 1 1 calc R U . . .
O7 O 0.8522(2) 0.9287(4) 0.6352(2) 0.0511(12) Uani 1 1 d . U . . .
C7 C 0.6932(4) 0.3712(6) 0.4099(3) 0.0499(16) Uani 1 1 d . U . . .
O8 O 0.8206(3) 1.0774(4) 0.5804(3) 0.0613(13) Uani 1 1 d . U . . .
C8 C 0.7411(4) 0.4150(5) 0.5199(3) 0.0430(14) Uani 1 1 d . U . . .
O9 O 0.8973(3) 1.0835(6) 0.6822(3) 0.096(2) Uani 1 1 d . U . . .
C9 C 0.7847(4) 0.3515(6) 0.5691(4) 0.0551(18) Uani 1 1 d . U . . .
H9 H 0.780184 0.275911 0.566278 0.066 Uiso 1 1 calc R U . . .
O10 O 0.7004(2) 0.9398(4) 0.4451(2) 0.0503(12) Uani 1 1 d . U . . .
C10 C 0.8373(4) 0.4011(7) 0.6249(4) 0.068(2) Uani 1 1 d . U . . .
H10 H 0.865917 0.358058 0.659981 0.082 Uiso 1 1 calc R U . . .
O11 O 0.6545(4) 1.0242(6) 0.3538(3) 0.098(2) Uani 1 1 d . U . . .
C11 C 0.8464(4) 0.5093(6) 0.6278(4) 0.0577(19) Uani 1 1 d . U . . .
H11 H 0.883430 0.540122 0.663769 0.069 Uiso 1 1 calc R U . . .
O12 O 0.7303(3) 1.1089(5) 0.4410(3) 0.0770(17) Uani 1 1 d . U . . .
C12 C 0.8007(3) 0.5777(5) 0.5770(3) 0.0418(14) Uani 1 1 d . U . . .
C13 C 0.7451(3) 0.5286(5) 0.5223(3) 0.0384(14) Uani 1 1 d . U . . .
C14 C 0.6984(3) 0.6000(5) 0.4735(3) 0.0437(15) Uani 1 1 d . U . . .
H14 H 0.660808 0.571794 0.436842 0.052 Uiso 1 1 calc R U . . .
C15 C 0.7087(3) 0.7079(6) 0.4805(3) 0.0449(15) Uani 1 1 d . U . . .
H15 H 0.677505 0.752959 0.447832 0.054 Uiso 1 1 calc R U . . .
C16 C 0.8063(3) 0.6905(5) 0.5784(3) 0.0408(14) Uani 1 1 d . U . . .
H16 H 0.843489 0.722323 0.613832 0.049 Uiso 1 1 calc R U . . .
C17 C 0.4958(3) 0.1001(5) 0.3226(3) 0.0393(14) Uani 1 1 d . U . . .
C18 C 0.4875(3) -0.0094(5) 0.4042(3) 0.0370(14) Uani 1 1 d . U . . .
C19 C 0.5202(3) -0.1095(5) 0.4187(3) 0.0425(15) Uani 1 1 d . U . . .
H19 H 0.561800 -0.121940 0.413727 0.051 Uiso 1 1 calc R U . . .
C20 C 0.4905(4) -0.1927(5) 0.4411(3) 0.0457(16) Uani 1 1 d . U . . .
H20 H 0.511237 -0.261707 0.449003 0.055 Uiso 1 1 calc R U . . .
C21 C 0.4311(4) -0.1738(5) 0.4514(3) 0.0421(15) Uani 1 1 d . U . . .
H21 H 0.412647 -0.229351 0.467416 0.050 Uiso 1 1 calc R U . . .
C22 C 0.3978(3) -0.0710(5) 0.4378(3) 0.0349(13) Uani 1 1 d . U . . .
C23 C 0.4257(3) 0.0125(5) 0.4130(3) 0.0318(12) Uani 1 1 d . U . . .
C24 C 0.3894(3) 0.1130(5) 0.3987(3) 0.0412(15) Uani 1 1 d . U . . .
H24 H 0.406344 0.169954 0.382218 0.049 Uiso 1 1 calc R U . . .
C25 C 0.3307(4) 0.1279(5) 0.4084(3) 0.0458(16) Uani 1 1 d D U . . .
H25 H 0.307201 0.194679 0.397187 0.055 Uiso 1 1 calc R U . . .
C26 C 0.3375(3) -0.0467(5) 0.4479(3) 0.0382(14) Uani 1 1 d . U . . .
H26 H 0.319870 -0.101074 0.465545 0.046 Uiso 1 1 calc R U . . .
C27 C 0.5390(4) 0.3564(6) 0.1759(3) 0.0485(16) Uani 1 1 d . U . . .
C28 C 0.4909(4) 0.3140(6) 0.0640(3) 0.0486(16) Uani 1 1 d . U . . .
C29 C 0.4204(4) 0.3150(6) 0.0227(3) 0.0524(17) Uani 1 1 d . U . . .
H29 H 0.386436 0.297092 0.037617 0.063 Uiso 1 1 calc R U . . .
C30 C 0.3984(4) 0.3428(6) -0.0426(4) 0.0554(18) Uani 1 1 d . U . . .
H30 H 0.350135 0.343553 -0.071108 0.067 Uiso 1 1 calc R U . . .
C31 C 0.4487(4) 0.3687(6) -0.0636(4) 0.0511(17) Uani 1 1 d . U . . .
H31 H 0.434261 0.388344 -0.106649 0.061 Uiso 1 1 calc R U . . .
C32 C 0.5210(4) 0.3664(6) -0.0222(3) 0.0443(15) Uani 1 1 d . U . . .
C33 C 0.5439(4) 0.3374(6) 0.0432(3) 0.0449(15) Uani 1 1 d . U . . .
C34 C 0.6180(4) 0.3366(6) 0.0811(3) 0.0521(17) Uani 1 1 d D U . . .
H34 H 0.635111 0.317700 0.124590 0.062 Uiso 1 1 calc R U . . .
C35 C 0.6647(4) 0.3615(6) 0.0581(3) 0.0477(16) Uani 1 1 d . U . . .
H35 H 0.713306 0.357365 0.085474 0.057 Uiso 1 1 calc R U . . .
C36 C 0.5748(4) 0.3948(6) -0.0426(3) 0.0466(16) Uani 1 1 d . U . . .
H36 H 0.559968 0.415942 -0.085447 0.056 Uiso 1 1 calc R U . . .

loop_
_atom_site_aniso_label
_atom_site_aniso_U_11
_atom_site_aniso_U_22
_atom_site_aniso_U_33
_atom_site_aniso_U_23
_atom_site_aniso_U_13
_atom_site_aniso_U_12
Ni1 0.0403(5) 0.0377(5) 0.0502(6) -0.0027(4) 0.0258(4) -0.0008(4)
O1 0.051(3) 0.041(2) 0.044(3) -0.006(2) 0.020(2) -0.009(2)
O1A 0.117(7) 0.134(8) 0.137(8) 0.021(6) 0.034(6) 0.037(6)
O2A 0.132(9) 0.134(8) 0.180(10) -0.002(8) 0.022(7) 0.045(7)
C1A 0.121(8) 0.124(9) 0.163(10) 0.000(8) 0.019(8) 0.038(7)
C2A 0.121(9) 0.113(8) 0.162(10) 0.017(8) 0.024(8) 0.050(8)
C3A 0.109(8) 0.127(9) 0.124(9) 0.004(8) 0.048(7) 0.043(7)
C4A 0.100(7) 0.120(8) 0.097(9) 0.023(8) 0.053(7) 0.031(7)
O3A 0.141(10) 0.137(9) 0.142(10) 0.028(8) 0.028(9) 0.028(8)
O4A 0.134(9) 0.132(9) 0.172(11) 0.014(8) 0.012(9) 0.039(8)
C5A 0.125(9) 0.148(10) 0.164(11) 0.019(10) 0.027(9) 0.023(9)
C6A 0.128(10) 0.132(10) 0.161(10) 0.018(9) 0.016(9) 0.036(9)
C7A 0.126(9) 0.132(9) 0.151(9) 0.017(8) 0.031(8) 0.031(8)
C8A 0.094(7) 0.095(7) 0.063(7) 0.042(6) 0.052(6) 0.021(6)
O1B 0.132(6) 0.113(6) 0.103(5) 0.009(5) 0.016(4) -0.019(5)
O2B 0.147(6) 0.150(7) 0.134(6) -0.007(5) 0.014(5) -0.032(5)
C1B 0.132(8) 0.139(9) 0.143(9) 0.002(7) 0.020(7) -0.026(7)
C2B 0.138(8) 0.163(10) 0.151(10) 0.010(8) 0.022(7) -0.024(7)
C3B 0.160(9) 0.140(8) 0.133(8) -0.007(7) 0.013(7) -0.019(7)
C4B 0.152(8) 0.139(9) 0.112(8) 0.019(7) 0.022(7) -0.014(7)
O3B 0.140(8) 0.139(8) 0.134(8) 0.002(7) 0.036(6) -0.016(7)
O4B 0.142(9) 0.134(9) 0.129(8) 0.003(7) 0.039(6) -0.015(7)
C5B 0.139(9) 0.142(11) 0.128(10) -0.003(9) 0.033(8) -0.022(9)
C6B 0.138(11) 0.137(11) 0.125(9) -0.003(9) 0.027(8) -0.019(10)
C7B 0.146(10) 0.134(10) 0.123(9) 0.002(9) 0.025(8) -0.017(9)
C8B 0.141(9) 0.132(10) 0.122(9) 0.005(9) 0.027(8) -0.017(9)
O1C 0.239(10) 0.266(11) 0.234(10) 0.033(8) 0.122(8) 0.035(8)
O2C 0.244(13) 0.277(14) 0.233(13) 0.063(12) 0.133(11) 0.048(12)
C1C 0.250(13) 0.281(14) 0.236(12) 0.050(11) 0.133(10) 0.041(12)
C2C 0.246(13) 0.276(15) 0.246(13) 0.056(12) 0.127(11) 0.051(12)
C3C 0.247(12) 0.278(13) 0.234(12) 0.055(10) 0.135(11) 0.047(11)
C4C 0.246(12) 0.274(14) 0.234(12) 0.051(11) 0.125(11) 0.049(12)
O3C 0.249(12) 0.273(13) 0.234(11) 0.060(10) 0.132(10) 0.036(11)
O4C 0.244(13) 0.281(14) 0.227(12) 0.061(11) 0.140(10) 0.049(12)
C5C 0.239(12) 0.275(13) 0.229(11) 0.053(10) 0.140(10) 0.043(11)
C6C 0.251(14) 0.282(14) 0.244(13) 0.059(11) 0.120(11) 0.030(12)
C7C 0.230(13) 0.271(13) 0.221(11) 0.055(11) 0.149(10) 0.042(12)
C8C 0.250(13) 0.275(13) 0.243(12) 0.056(11) 0.126(11) 0.038(12)
C1D 0.192(14) 0.234(14) 0.288(15) -0.001(14) 0.138(13) 0.007(12)
C2D 0.216(17) 0.219(17) 0.301(16) -0.006(15) 0.142(14) -0.049(15)
O1D 0.239(10) 0.267(10) 0.281(11) -0.001(9) 0.126(8) 0.005(8)
O1E 0.198(11) 0.196(11) 0.228(11) 0.023(9) 0.095(8) -0.012(8)
C1E 0.188(13) 0.181(15) 0.233(15) 0.042(14) 0.110(13) -0.004(13)
C2E 0.184(13) 0.178(15) 0.232(16) 0.049(14) 0.111(12) -0.002(12)
O2E 0.193(12) 0.183(14) 0.246(14) 0.064(12) 0.111(12) 0.005(11)
C3E 0.184(13) 0.183(14) 0.232(14) 0.054(13) 0.121(12) -0.005(12)
C4E 0.179(14) 0.181(17) 0.233(16) 0.055(15) 0.121(12) -0.008(13)
N1 0.040(3) 0.037(3) 0.039(3) -0.003(2) 0.015(2) 0.002(2)
C1 0.042(3) 0.047(4) 0.044(3) -0.003(3) 0.017(3) -0.009(3)
O2 0.077(4) 0.108(5) 0.066(4) -0.032(3) 0.043(3) -0.050(4)
N2 0.049(3) 0.032(3) 0.049(3) 0.003(2) 0.030(3) 0.000(2)
C2 0.045(3) 0.041(3) 0.032(3) 0.004(3) 0.016(3) -0.003(3)
O3 0.037(2) 0.049(2) 0.033(2) 0.0047(19) 0.0175(18) -0.0097(19)
N3 0.041(3) 0.047(3) 0.047(3) 0.006(3) 0.022(3) 0.003(2)
C3 0.038(3) 0.043(3) 0.035(3) 0.003(3) 0.019(3) -0.005(3)
O4 0.059(3) 0.068(3) 0.033(2) 0.006(2) 0.008(2) -0.030(3)
N4 0.048(4) 0.059(4) 0.078(4) -0.027(4) 0.036(3) -0.013(3)
C4 0.041(3) 0.047(4) 0.032(3) 0.004(3) 0.012(3) -0.003(3)
O5 0.060(3) 0.063(3) 0.039(2) 0.010(2) 0.026(2) -0.009(2)
N5 0.062(4) 0.064(4) 0.073(4) 0.017(4) 0.043(4) 0.022(3)
C5 0.049(4) 0.044(4) 0.040(3) 0.007(3) 0.023(3) 0.001(3)
O6 0.093(4) 0.052(3) 0.059(3) 0.016(2) 0.041(3) -0.003(3)
C6 0.054(4) 0.043(4) 0.044(3) 0.004(3) 0.025(3) -0.011(3)
O7 0.048(3) 0.055(3) 0.054(3) -0.013(2) 0.025(2) -0.002(2)
C7 0.055(4) 0.051(4) 0.046(4) -0.004(3) 0.024(3) -0.012(3)
O8 0.062(3) 0.048(3) 0.089(4) -0.004(3) 0.046(3) -0.007(2)
C8 0.047(3) 0.038(3) 0.043(3) -0.006(3) 0.018(3) -0.005(3)
O9 0.074(4) 0.107(5) 0.108(5) -0.070(4) 0.041(4) -0.038(4)
C9 0.053(4) 0.040(4) 0.063(4) 0.008(3) 0.017(3) 0.005(3)
O10 0.049(3) 0.053(3) 0.050(3) 0.014(2) 0.021(2) 0.006(2)
C10 0.060(5) 0.054(4) 0.067(5) 0.010(4) 0.005(4) 0.011(4)
O11 0.137(6) 0.095(5) 0.062(4) 0.027(3) 0.042(4) 0.036(4)
C11 0.053(4) 0.051(4) 0.051(4) 0.005(3) 0.006(3) 0.005(3)
O12 0.066(4) 0.065(4) 0.101(5) 0.021(3) 0.038(3) 0.000(3)
C12 0.038(3) 0.040(3) 0.038(3) -0.002(3) 0.008(3) 0.001(3)
C13 0.039(3) 0.039(3) 0.036(3) -0.002(2) 0.014(3) 0.004(3)
C14 0.037(3) 0.042(3) 0.041(3) 0.001(3) 0.007(3) -0.003(3)
C15 0.038(3) 0.043(3) 0.042(3) 0.005(3) 0.005(3) 0.004(3)
C16 0.041(3) 0.042(3) 0.032(3) -0.006(3) 0.010(3) -0.002(3)
C17 0.044(3) 0.046(4) 0.028(3) 0.007(3) 0.016(3) 0.003(3)
C18 0.040(3) 0.040(3) 0.033(3) 0.001(3) 0.018(3) -0.005(3)
C19 0.044(3) 0.049(4) 0.040(4) 0.005(3) 0.023(3) 0.005(3)
C20 0.051(4) 0.036(3) 0.052(4) 0.009(3) 0.025(3) 0.009(3)
C21 0.053(4) 0.032(3) 0.048(4) 0.005(3) 0.029(3) 0.000(3)
C22 0.041(3) 0.034(3) 0.034(3) 0.001(2) 0.021(3) -0.005(2)
C23 0.038(3) 0.032(3) 0.029(3) 0.003(2) 0.018(2) -0.003(2)
C24 0.051(4) 0.034(3) 0.045(4) 0.006(3) 0.026(3) -0.005(3)
C25 0.052(4) 0.032(3) 0.058(4) 0.011(3) 0.029(3) 0.007(3)
C26 0.045(3) 0.033(3) 0.041(3) 0.003(3) 0.023(3) -0.006(3)
C27 0.055(4) 0.053(4) 0.045(3) 0.009(3) 0.028(3) 0.001(3)
C28 0.053(4) 0.054(4) 0.045(3) 0.011(3) 0.027(3) -0.002(3)
C29 0.050(4) 0.062(4) 0.053(4) 0.010(3) 0.030(3) 0.000(3)
C30 0.043(4) 0.067(5) 0.061(4) 0.014(4) 0.026(3) 0.001(3)
C31 0.049(4) 0.057(4) 0.053(4) 0.006(3) 0.027(3) -0.001(3)
C32 0.047(3) 0.045(4) 0.047(3) 0.012(3) 0.026(3) 0.005(3)
C33 0.048(3) 0.047(4) 0.046(3) 0.008(3) 0.026(3) 0.003(3)
C34 0.048(4) 0.061(4) 0.046(4) 0.015(3) 0.019(3) 0.008(3)
C35 0.041(3) 0.059(4) 0.042(4) 0.012(3) 0.017(3) 0.001(3)
C36 0.049(4) 0.047(4) 0.046(4) 0.009(3) 0.022(3) 0.003(3)

loop_
_atom_type_symbol
_atom_type_description
_atom_type_scat_dispersion_real
_atom_type_scat_dispersion_imag
_atom_type_scat_source
C C 0.0033 0.0016 'International Tables Vol C Tables 4.2.6.8 and 6.1.1.4'
H H 0.0000 0.0000 'International Tables Vol C Tables 4.2.6.8 and 6.1.1.4'
N N 0.0061 0.0033 'International Tables Vol C Tables 4.2.6.8 and 6.1.1.4'
O O 0.0106 0.0060 'International Tables Vol C Tables 4.2.6.8 and 6.1.1.4'
Ni Ni 0.3393 1.1124 'International Tables Vol C Tables 4.2.6.8 and 6.1.1.4'

loop_
_geom_angle_atom_site_label_1
_geom_angle_atom_site_label_2
_geom_angle_atom_site_label_3
_geom_angle
_geom_angle_site_symmetry_1
_geom_angle_site_symmetry_3
_geom_angle_publ_flag
O10 Ni1 N1 91.0(2) . . ?
O10 Ni1 N2 85.7(2) . 3_666 ?
N1 Ni1 N2 93.7(2) . 3_666 ?
O10 Ni1 N3 92.0(2) . 2_655 ?
N1 Ni1 N3 86.7(2) . 2_655 ?
N2 Ni1 N3 177.6(2) 3_666 2_655 ?
O10 Ni1 O7 170.73(19) . . ?
N1 Ni1 O7 96.9(2) . . ?
N2 Ni1 O7 89.1(2) 3_666 . ?
N3 Ni1 O7 93.2(2) 2_655 . ?
O10 Ni1 O8 111.4(2) . . ?
N1 Ni1 O8 157.5(2) . . ?
N2 Ni1 O8 86.1(2) 3_666 . ?
N3 Ni1 O8 94.5(2) 2_655 . ?
O7 Ni1 O8 60.6(2) . . ?
C7 O1 C8 115.4(5) . . ?
C4A O1A C1A 100.3(17) . . ?
C2A O2A C3A 111.3(19) . . ?
O1A C1A C2A 116(2) . . ?
O1A C1A H1A1 108.2 . . ?
C2A C1A H1A1 108.2 . . ?
O1A C1A H1A2 108.2 . . ?
C2A C1A H1A2 108.2 . . ?
H1A1 C1A H1A2 107.3 . . ?
O2A C2A C1A 102.1(18) . . ?
O2A C2A H2A1 111.3 . . ?
C1A C2A H2A1 111.3 . . ?
O2A C2A H2A2 111.3 . . ?
C1A C2A H2A2 111.3 . . ?
H2A1 C2A H2A2 109.2 . . ?
O2A C3A C4A 111.3(17) . . ?
O2A C3A H3A1 109.4 . . ?
C4A C3A H3A1 109.4 . . ?
O2A C3A H3A2 109.4 . . ?
C4A C3A H3A2 109.4 . . ?
H3A1 C3A H3A2 108.0 . . ?
O1A C4A C3A 126.1(16) . . ?
O1A C4A H4A1 105.8 . . ?
C3A C4A H4A1 105.8 . . ?
O1A C4A H4A2 105.8 . . ?
C3A C4A H4A2 105.8 . . ?
H4A1 C4A H4A2 106.2 . . ?
C8A O3A C5A 109.6(10) . . ?
C6A O4A C7A 107.9(10) . . ?
O3A C5A C6A 117.8(19) . . ?
O3A C5A H5AA 107.8 . . ?
C6A C5A H5AA 107.8 . . ?
O3A C5A H5AB 107.8 . . ?
C6A C5A H5AB 107.8 . . ?
H5AA C5A H5AB 107.2 . . ?
O4A C6A C5A 118(2) . . ?
O4A C6A H6AA 107.8 . . ?
C5A C6A H6AA 107.8 . . ?
O4A C6A H6AB 107.8 . . ?
C5A C6A H6AB 107.8 . . ?
H6AA C6A H6AB 107.1 . . ?
O4A C7A C8A 114(2) . . ?
O4A C7A H7AA 108.7 . . ?
C8A C7A H7AA 108.7 . . ?
O4A C7A H7AB 108.7 . . ?
C8A C7A H7AB 108.7 . . ?
H7AA C7A H7AB 107.6 . . ?
O3A C8A C7A 110.0(10) . . ?
O3A C8A H8AA 109.7 . . ?
C7A C8A H8AA 109.7 . . ?
O3A C8A H8AB 109.7 . . ?
C7A C8A H8AB 109.7 . . ?
H8AA C8A H8AB 108.2 . . ?
C4B O1B C1B 111.7(13) . . ?
C3B O2B C2B 116.9(16) . . ?
O1B C1B C2B 114.1(14) . . ?
O1B C1B H1BA 108.7 . . ?
C2B C1B H1BA 108.7 . . ?
O1B C1B H1BB 108.7 . . ?
C2B C1B H1BB 108.7 . . ?
H1BA C1B H1BB 107.6 . . ?
O2B C2B C1B 106.6(14) . . ?
O2B C2B H2BA 110.4 . . ?
C1B C2B H2BA 110.4 . . ?
O2B C2B H2BB 110.4 . . ?
C1B C2B H2BB 110.4 . . ?
H2BA C2B H2BB 108.6 . . ?
O2B C3B C4B 109.6(14) . . ?
O2B C3B H3BA 109.8 . . ?
C4B C3B H3BA 109.8 . . ?
O2B C3B H3BB 109.8 . . ?
C4B C3B H3BB 109.8 . . ?
H3BA C3B H3BB 108.2 . . ?
O1B C4B C3B 105.5(14) . . ?
O1B C4B H4BA 110.6 . . ?
C3B C4B H4BA 110.6 . . ?
O1B C4B H4BB 110.6 . . ?
C3B C4B H4BB 110.6 . . ?
H4BA C4B H4BB 108.8 . . ?
C8B O3B C5B 110.1(11) . . ?
C6B O4B C7B 110.4(11) . . ?
O3B C5B C6B 113(6) . . ?
O3B C5B H5BA 108.9 . . ?
C6B C5B H5BA 108.9 . . ?
O3B C5B H5BB 108.9 . . ?
C6B C5B H5BB 108.9 . . ?
H5BA C5B H5BB 107.7 . . ?
O4B C6B C5B 111(2) . . ?
O4B C6B H6BA 109.5 . . ?
C5B C6B H6BA 109.5 . . ?
O4B C6B H6BB 109.5 . . ?
C5B C6B H6BB 109.5 . . ?
H6BA C6B H6BB 108.1 . . ?
O4B C7B C8B 117(4) . . ?
O4B C7B H7BA 108.2 . . ?
C8B C7B H7BA 108.2 . . ?
O4B C7B H7BB 108.2 . . ?
C8B C7B H7BB 108.2 . . ?
H7BA C7B H7BB 107.3 . . ?
O3B C8B C7B 110.3(11) . . ?
O3B C8B H8BA 109.6 . . ?
C7B C8B H8BA 109.6 . . ?
O3B C8B H8BB 109.6 . . ?
C7B C8B H8BB 109.6 . . ?
H8BA C8B H8BB 108.1 . . ?
C4C O1C C1C 110.9(9) . . ?
C3C O2C C2C 112.0(9) . . ?
O1C C1C C2C 110.5(10) . . ?
O1C C1C H1CA 109.5 . . ?
C2C C1C H1CA 109.5 . . ?
O1C C1C H1CB 109.5 . . ?
C2C C1C H1CB 109.5 . . ?
H1CA C1C H1CB 108.1 . . ?
O2C C2C C1C 111.0(9) . . ?
O2C C2C H2CA 109.4 . . ?
C1C C2C H2CA 109.4 . . ?
O2C C2C H2CB 109.4 . . ?
C1C C2C H2CB 109.4 . . ?
H2CA C2C H2CB 108.0 . . ?
O2C C3C C4C 111.5(11) . . ?
O2C C3C H3CA 109.3 . . ?
C4C C3C H3CA 109.3 . . ?
O2C C3C H3CB 109.3 . . ?
C4C C3C H3CB 109.3 . . ?
H3CA C3C H3CB 108.0 . . ?
O1C C4C C3C 111.9(9) . . ?
O1C C4C H4CA 109.2 . . ?
C3C C4C H4CA 109.2 . . ?
O1C C4C H4CB 109.2 . . ?
C3C C4C H4CB 109.2 . . ?
H4CA C4C H4CB 107.9 . . ?
C8C O3C C5C 100(3) . . ?
C7C O4C C6C 105(2) . . ?
O3C C5C C6C 108.2(10) . . ?
O3C C5C H5CA 110.1 . . ?
C6C C5C H5CA 110.1 . . ?
O3C C5C H5CB 110.1 . . ?
C6C C5C H5CB 110.1 . . ?
H5CA C5C H5CB 108.4 . . ?
O4C C6C C5C 108.2(10) . . ?
O4C C6C H6CA 110.1 . . ?
C5C C6C H6CA 110.1 . . ?
O4C C6C H6CB 110.1 . . ?
C5C C6C H6CB 110.1 . . ?
H6CA C6C H6CB 108.4 . . ?
O4C C7C C8C 126(3) . . ?
O4C C7C H7CA 105.8 . . ?
C8C C7C H7CA 105.8 . . ?
O4C C7C H7CB 105.8 . . ?
C8C C7C H7CB 105.8 . . ?
H7CA C7C H7CB 106.2 . . ?
O3C C8C C7C 97(3) . . ?
O3C C8C H8CA 112.3 . . ?
C7C C8C H8CA 112.3 . . ?
O3C C8C H8CB 112.3 . . ?
C7C C8C H8CB 112.3 . . ?
H8CA C8C H8CB 109.9 . . ?
O1D C1D C2D 112.5(18) . . ?
O1D C1D H1DA 109.1 . . ?
C2D C1D H1DA 109.1 . . ?
O1D C1D H1DB 109.1 . . ?
C2D C1D H1DB 109.1 . . ?
H1DA C1D H1DB 107.8 . . ?
O1D C2D C1D 101.6(19) 3_666 . ?
O1D C2D H2D1 111.5 3_666 . ?
C1D C2D H2D1 111.5 . . ?
O1D C2D H2D2 111.5 3_666 . ?
C1D C2D H2D2 111.5 . . ?
H2D1 C2D H2D2 109.3 . . ?
C2D O1D C1D 119(2) 3_666 . ?
C2E O1E C1E 111(4) 3_766 . ?
O1E C1E C2E 109(3) . . ?
O1E C1E H1E1 110.0 . . ?
C2E C1E H1E1 110.0 . . ?
O1E C1E H1E2 110.0 . . ?
C2E C1E H1E2 110.0 . . ?
H1E1 C1E H1E2 108.3 . . ?
O1E C2E C1E 105(4) 3_766 . ?
O1E C2E H2E1 110.7 3_766 . ?
C1E C2E H2E1 110.7 . . ?
O1E C2E H2E2 110.7 3_766 . ?
C1E C2E H2E2 110.7 . . ?
H2E1 C2E H2E2 108.8 . . ?
C4E O2E C3E 118(3) 3_766 . ?
O2E C3E C4E 110.4(11) . . ?
O2E C3E H3E1 109.6 . . ?
C4E C3E H3E1 109.6 . . ?
O2E C3E H3E2 109.6 . . ?
C4E C3E H3E2 109.6 . . ?
H3E1 C3E H3E2 108.1 . . ?
O2E C4E C3E 107(3) 3_766 . ?
O2E C4E H4E1 110.3 3_766 . ?
C3E C4E H4E1 110.3 . . ?
O2E C4E H4E2 110.3 3_766 . ?
C3E C4E H4E2 110.3 . . ?
H4E1 C4E H4E2 108.6 . . ?
C16 N1 C15 117.2(6) . . ?
C16 N1 Ni1 121.4(4) . . ?
C15 N1 Ni1 121.4(4) . . ?
C6 C1 C2 119.8(6) . . ?
C6 C1 C7 119.3(6) . . ?
C2 C1 C7 120.9(6) . . ?
C26 N2 C25 116.8(5) . . ?
C26 N2 Ni1 120.0(4) . 3_666 ?
C25 N2 Ni1 122.7(4) . 3_666 ?
C3 C2 C1 120.3(6) . . ?
C3 C2 H2 119.9 . . ?
C1 C2 H2 119.9 . . ?
C17 O3 C18 117.8(5) . . ?
C36 N3 C35 116.8(6) . . ?
C36 N3 Ni1 124.2(5) . 2_645 ?
C35 N3 Ni1 118.7(4) . 2_645 ?
C2 C3 C4 120.2(6) . . ?
C2 C3 C17 121.7(5) . . ?
C4 C3 C17 118.1(6) . . ?
O9 N4 O8 124.6(8) . . ?
O9 N4 O7 121.0(8) . . ?
O8 N4 O7 114.3(6) . . ?
C5 C4 C3 119.3(6) . . ?
C5 C4 H4 120.4 . . ?
C3 C4 H4 120.4 . . ?
C27 O5 C28 117.9(5) . . ?
O12 N5 O11 123.7(7) . . ?
O12 N5 O10 119.3(7) . . ?
O11 N5 O10 116.9(8) . . ?
C4 C5 C6 120.1(6) . . ?
C4 C5 C27 121.5(6) . . ?
C6 C5 C27 118.4(6) . . ?
C1 C6 C5 120.1(6) . . ?
C1 C6 H6 119.9 . . ?
C5 C6 H6 119.9 . . ?
N4 O7 Ni1 93.1(4) . . ?
O2 C7 O1 123.6(6) . . ?
O2 C7 C1 125.0(7) . . ?
O1 C7 C1 111.4(6) . . ?
N4 O8 Ni1 92.0(4) . . ?
C9 C8 C13 122.5(6) . . ?
C9 C8 O1 119.1(6) . . ?
C13 C8 O1 118.3(6) . . ?
C8 C9 C10 119.2(7) . . ?
C8 C9 H9 120.4 . . ?
C10 C9 H9 120.4 . . ?
N5 O10 Ni1 121.3(5) . . ?
C11 C10 C9 120.7(7) . . ?
C11 C10 H10 119.7 . . ?
C9 C10 H10 119.7 . . ?
C10 C11 C12 121.0(7) . . ?
C10 C11 H11 119.5 . . ?
C12 C11 H11 119.5 . . ?
C16 C12 C11 123.5(6) . . ?
C16 C12 C13 118.1(6) . . ?
C11 C12 C13 118.4(6) . . ?
C8 C13 C12 118.0(6) . . ?
C8 C13 C14 125.1(6) . . ?
C12 C13 C14 116.9(6) . . ?
C15 C14 C13 119.6(6) . . ?
C15 C14 H14 120.2 . . ?
C13 C14 H14 120.2 . . ?
C14 C15 N1 123.9(6) . . ?
C14 C15 H15 118.0 . . ?
N1 C15 H15 118.0 . . ?
N1 C16 C12 124.3(6) . . ?
N1 C16 H16 117.9 . . ?
C12 C16 H16 117.9 . . ?
O4 C17 O3 122.8(6) . . ?
O4 C17 C3 127.3(6) . . ?
O3 C17 C3 109.9(5) . . ?
C19 C18 O3 119.4(5) . . ?
C19 C18 C23 121.4(6) . . ?
O3 C18 C23 118.9(5) . . ?
C18 C19 C20 119.5(6) . . ?
C18 C19 H19 120.2 . . ?
C20 C19 H19 120.2 . . ?
C21 C20 C19 120.7(6) . . ?
C21 C20 H20 119.7 . . ?
C19 C20 H20 119.7 . . ?
C20 C21 C22 120.4(6) . . ?
C20 C21 H21 119.8 . . ?
C22 C21 H21 119.8 . . ?
C26 C22 C21 123.0(5) . . ?
C26 C22 C23 117.5(5) . . ?
C21 C22 C23 119.5(5) . . ?
C18 C23 C24 124.3(5) . . ?
C18 C23 C22 118.4(5) . . ?
C24 C23 C22 117.3(5) . . ?
C25 C24 C23 120.9(6) . . ?
C25 C24 H24 119.5 . . ?
C23 C24 H24 119.5 . . ?
C24 C25 N2 122.7(6) . . ?
C24 C25 H25 118.7 . . ?
N2 C25 H25 118.7 . . ?
N2 C26 C22 124.7(6) . . ?
N2 C26 H26 117.6 . . ?
C22 C26 H26 117.6 . . ?
O6 C27 O5 124.1(6) . . ?
O6 C27 C5 122.6(7) . . ?
O5 C27 C5 113.2(6) . . ?
C29 C28 C33 121.8(6) . . ?
C29 C28 O5 117.1(6) . . ?
C33 C28 O5 120.9(6) . . ?
C28 C29 C30 120.2(6) . . ?
C28 C29 H29 119.9 . . ?
C30 C29 H29 119.9 . . ?
C31 C30 C29 119.1(7) . . ?
C31 C30 H30 120.4 . . ?
C29 C30 H30 120.4 . . ?
C30 C31 C32 121.4(7) . . ?
C30 C31 H31 119.3 . . ?
C32 C31 H31 119.3 . . ?
C31 C32 C33 120.1(6) . . ?
C31 C32 C36 122.7(6) . . ?
C33 C32 C36 117.3(6) . . ?
C28 C33 C34 126.8(6) . . ?
C28 C33 C32 117.3(6) . . ?
C34 C33 C32 115.9(6) . . ?
C35 C34 C33 123.2(6) . . ?
C35 C34 H34 118.4 . . ?
C33 C34 H34 118.4 . . ?
C34 C35 N3 122.2(6) . . ?
C34 C35 H35 118.9 . . ?
N3 C35 H35 118.9 . . ?
N3 C36 C32 124.7(6) . . ?
N3 C36 H36 117.7 . . ?
C32 C36 H36 117.7 . . ?

loop_
_geom_bond_atom_site_label_1
_geom_bond_atom_site_label_2
_geom_bond_distance
_geom_bond_site_symmetry_2
_geom_bond_publ_flag
Ni1 O10 2.039(5) . ?
Ni1 N1 2.053(5) . ?
Ni1 N2 2.079(5) 3_666 ?
Ni1 N3 2.084(5) 2_655 ?
Ni1 O7 2.104(5) . ?
Ni1 O8 2.152(5) . ?
O1 C7 1.353(8) . ?
O1 C8 1.411(8) . ?
O1A C4A 1.379(9) . ?
O1A C1A 1.440(10) . ?
O2A C2A 1.438(10) . ?
O2A C3A 1.452(10) . ?
C1A C2A 1.516(10) . ?
C1A H1A1 0.9700 . ?
C1A H1A2 0.9700 . ?
C2A H2A1 0.9700 . ?
C2A H2A2 0.9700 . ?
C3A C4A 1.484(10) . ?
C3A H3A1 0.9700 . ?
C3A H3A2 0.9700 . ?
C4A H4A1 0.9700 . ?
C4A H4A2 0.9700 . ?
O3A C8A 1.424(10) . ?
O3A C5A 1.441(10) . ?
O4A C6A 1.439(10) . ?
O4A C7A 1.454(10) . ?
C5A C6A 1.522(10) . ?
C5A H5AA 0.9700 . ?
C5A H5AB 0.9700 . ?
C6A H6AA 0.9700 . ?
C6A H6AB 0.9700 . ?
C7A C8A 1.520(10) . ?
C7A H7AA 0.9700 . ?
C7A H7AB 0.9700 . ?
C8A H8AA 0.9700 . ?
C8A H8AB 0.9700 . ?
O1B C4B 1.422(9) . ?
O1B C1B 1.430(9) . ?
O2B C3B 1.406(9) . ?
O2B C2B 1.414(10) . ?
C1B C2B 1.508(10) . ?
C1B H1BA 0.9700 . ?
C1B H1BB 0.9700 . ?
C2B H2BA 0.9700 . ?
C2B H2BB 0.9700 . ?
C3B C4B 1.520(10) . ?
C3B H3BA 0.9700 . ?
C3B H3BB 0.9700 . ?
C4B H4BA 0.9700 . ?
C4B H4BB 0.9700 . ?
O3B C8B 1.430(10) . ?
O3B C5B 1.433(10) . ?
O4B C6B 1.429(10) . ?
O4B C7B 1.432(10) . ?
C5B C6B 1.510(10) . ?
C5B H5BA 0.9700 . ?
C5B H5BB 0.9700 . ?
C6B H6BA 0.9700 . ?
C6B H6BB 0.9700 . ?
C7B C8B 1.514(10) . ?
C7B H7BA 0.9700 . ?
C7B H7BB 0.9700 . ?
C8B H8BA 0.9700 . ?
C8B H8BB 0.9700 . ?
O1C C4C 1.420(9) . ?
O1C C1C 1.436(10) . ?
O2C C3C 1.420(10) . ?
O2C C2C 1.422(9) . ?
C1C C2C 1.511(10) . ?
C1C H1CA 0.9700 . ?
C1C H1CB 0.9700 . ?
C2C H2CA 0.9700 . ?
C2C H2CB 0.9700 . ?
C3C C4C 1.511(10) . ?
C3C H3CA 0.9700 . ?
C3C H3CB 0.9700 . ?
C4C H4CA 0.9700 . ?
C4C H4CB 0.9700 . ?
O3C C8C 1.445(10) . ?
O3C C5C 1.460(10) . ?
O4C C7C 1.443(10) . ?
O4C C6C 1.451(10) . ?
C5C C6C 1.522(10) . ?
C5C H5CA 0.9700 . ?
C5C H5CB 0.9700 . ?
C6C H6CA 0.9700 . ?
C6C H6CB 0.9700 . ?
C7C C8C 1.511(10) . ?
C7C H7CA 0.9700 . ?
C7C H7CB 0.9700 . ?
C8C H8CA 0.9700 . ?
C8C H8CB 0.9700 . ?
C1D O1D 1.449(10) . ?
C1D C2D 1.505(10) . ?
C1D H1DA 0.9700 . ?
C1D H1DB 0.9700 . ?
C2D O1D 1.36(2) 3_666 ?
C2D H2D1 0.9700 . ?
C2D H2D2 0.9700 . ?
O1E C2E 1.33(5) 3_766 ?
O1E C1E 1.46(5) . ?
C1E C2E 1.510(10) . ?
C1E H1E1 0.9700 . ?
C1E H1E2 0.9700 . ?
C2E H2E1 0.9700 . ?
C2E H2E2 0.9700 . ?
O2E C4E 1.38(4) 3_766 ?
O2E C3E 1.431(10) . ?
C3E C4E 1.511(10) . ?
C3E H3E1 0.9700 . ?
C3E H3E2 0.9700 . ?
C4E H4E1 0.9700 . ?
C4E H4E2 0.9700 . ?
N1 C16 1.320(8) . ?
N1 C15 1.365(8) . ?
C1 C6 1.375(9) . ?
C1 C2 1.383(9) . ?
C1 C7 1.480(9) . ?
O2 C7 1.201(8) . ?
N2 C26 1.320(8) . ?
N2 C25 1.382(8) . ?
C2 C3 1.371(9) . ?
C2 H2 0.9300 . ?
O3 C17 1.360(7) . ?
O3 C18 1.401(7) . ?
N3 C36 1.316(8) . ?
N3 C35 1.373(8) . ?
C3 C4 1.393(8) . ?
C3 C17 1.475(9) . ?
O4 C17 1.189(8) . ?
N4 O9 1.210(8) . ?
N4 O8 1.258(8) . ?
N4 O7 1.296(8) . ?
C4 C5 1.382(9) . ?
C4 H4 0.9300 . ?
O5 C27 1.354(8) . ?
O5 C28 1.413(8) . ?
N5 O12 1.245(9) . ?
N5 O11 1.247(9) . ?
N5 O10 1.277(8) . ?
C5 C6 1.386(9) . ?
C5 C27 1.471(9) . ?
O6 C27 1.200(8) . ?
C6 H6 0.9300 . ?
C8 C9 1.345(9) . ?
C8 C13 1.393(9) . ?
C9 C10 1.410(11) . ?
C9 H9 0.9300 . ?
C10 C11 1.335(11) . ?
C10 H10 0.9300 . ?
C11 C12 1.415(9) . ?
C11 H11 0.9300 . ?
C12 C16 1.386(9) . ?
C12 C13 1.419(9) . ?
C13 C14 1.421(9) . ?
C14 C15 1.337(9) . ?
C14 H14 0.9300 . ?
C15 H15 0.9300 . ?
C16 H16 0.9300 . ?
C18 C19 1.370(9) . ?
C18 C23 1.403(8) . ?
C19 C20 1.395(9) . ?
C19 H19 0.9300 . ?
C20 C21 1.367(9) . ?
C20 H20 0.9300 . ?
C21 C22 1.403(8) . ?
C21 H21 0.9300 . ?
C22 C26 1.397(8) . ?
C22 C23 1.409(8) . ?
C23 C24 1.406(9) . ?
C24 C25 1.338(9) . ?
C24 H24 0.9300 . ?
C25 H25 0.9300 . ?
C26 H26 0.9300 . ?
C28 C29 1.356(10) . ?
C28 C33 1.400(9) . ?
C29 C30 1.403(10) . ?
C29 H29 0.9300 . ?
C30 C31 1.357(9) . ?
C30 H30 0.9300 . ?
C31 C32 1.386(10) . ?
C31 H31 0.9300 . ?
C32 C33 1.407(9) . ?
C32 C36 1.422(9) . ?
C33 C34 1.401(9) . ?
C34 C35 1.322(9) . ?
C34 H34 0.9300 . ?
C35 H35 0.9300 . ?
C36 H36 0.9300 . ?

loop_
_geom_torsion_atom_site_label_1
_geom_torsion_atom_site_label_2
_geom_torsion_atom_site_label_3
_geom_torsion_atom_site_label_4
_geom_torsion
_geom_torsion_site_symmetry_1
_geom_torsion_site_symmetry_2
_geom_torsion_site_symmetry_3
_geom_torsion_site_symmetry_4
_geom_torsion_publ_flag
C4A O1A C1A C2A -60(2) . . . . ?
C3A O2A C2A C1A -60(3) . . . . ?
O1A C1A C2A O2A 74(3) . . . . ?
C2A O2A C3A C4A 45(3) . . . . ?
C1A O1A C4A C3A 42(3) . . . . ?
O2A C3A C4A O1A -38(3) . . . . ?
C8A O3A C5A C6A -7(5) . . . . ?
C7A O4A C6A C5A -20(6) . . . . ?
O3A C5A C6A O4A 45(6) . . . . ?
C6A O4A C7A C8A -33(5) . . . . ?
C5A O3A C8A C7A -44(3) . . . . ?
O4A C7A C8A O3A 72(3) . . . . ?
C4B O1B C1B C2B 58(2) . . . . ?
C3B O2B C2B C1B 51(2) . . . . ?
O1B C1B C2B O2B -49(2) . . . . ?
C2B O2B C3B C4B -60(2) . . . . ?
C1B O1B C4B C3B -60.6(16) . . . . ?
O2B C3B C4B O1B 60(2) . . . . ?
C8B O3B C5B C6B -62(7) . . . . ?
C7B O4B C6B C5B 6(11) . . . . ?
O3B C5B C6B O4B 52(11) . . . . ?
C6B O4B C7B C8B -55(10) . . . . ?
C5B O3B C8B C7B 14(11) . . . . ?
O4B C7B C8B O3B 45(11) . . . . ?
C4C O1C C1C C2C 57(2) . . . . ?
C3C O2C C2C C1C -1(3) . . . . ?
O1C C1C C2C O2C -56(2) . . . . ?
C2C O2C C3C C4C 54(3) . . . . ?
C1C O1C C4C C3C -3(3) . . . . ?
O2C C3C C4C O1C -53(3) . . . . ?
C8C O3C C5C C6C 90(3) . . . . ?
C7C O4C C6C C5C -29(4) . . . . ?
O3C C5C C6C O4C -34(4) . . . . ?
C6C O4C C7C C8C 56(5) . . . . ?
C5C O3C C8C C7C -61(3) . . . . ?
O4C C7C C8C O3C -6(6) . . . . ?
O1D C1D C2D O1D 51(3) . . . 3_666 ?
C2D C1D O1D C2D -61(3) . . . 3_666 ?
C2E O1E C1E C2E 65(6) 3_766 . . . ?
O1E C1E C2E O1E -61(7) . . . 3_766 ?
C4E O2E C3E C4E 57(5) 3_766 . . . ?
O2E C3E C4E O2E -51(5) . . . 3_766 ?
C6 C1 C2 C3 4.7(10) . . . . ?
C7 C1 C2 C3 -173.9(6) . . . . ?
C1 C2 C3 C4 -2.8(10) . . . . ?
C1 C2 C3 C17 174.5(6) . . . . ?
C2 C3 C4 C5 -1.6(10) . . . . ?
C17 C3 C4 C5 -179.0(6) . . . . ?
C3 C4 C5 C6 4.1(10) . . . . ?
C3 C4 C5 C27 -175.5(6) . . . . ?
C2 C1 C6 C5 -2.2(10) . . . . ?
C7 C1 C6 C5 176.4(6) . . . . ?
C4 C5 C6 C1 -2.2(10) . . . . ?
C27 C5 C6 C1 177.4(6) . . . . ?
O9 N4 O7 Ni1 -179.9(6) . . . . ?
O8 N4 O7 Ni1 -1.0(5) . . . . ?
C8 O1 C7 O2 2.4(11) . . . . ?
C8 O1 C7 C1 -176.1(5) . . . . ?
C6 C1 C7 O2 -24.9(12) . . . . ?
C2 C1 C7 O2 153.7(8) . . . . ?
C6 C1 C7 O1 153.6(6) . . . . ?
C2 C1 C7 O1 -27.8(9) . . . . ?
O9 N4 O8 Ni1 179.9(6) . . . . ?
O7 N4 O8 Ni1 1.0(5) . . . . ?
C7 O1 C8 C9 -112.5(7) . . . . ?
C7 O1 C8 C13 71.9(8) . . . . ?
C13 C8 C9 C10 -0.9(11) . . . . ?
O1 C8 C9 C10 -176.3(7) . . . . ?
O12 N5 O10 Ni1 -13.5(8) . . . . ?
O11 N5 O10 Ni1 169.5(5) . . . . ?
C8 C9 C10 C11 -3.5(13) . . . . ?
C9 C10 C11 C12 4.3(13) . . . . ?
C10 C11 C12 C16 178.0(8) . . . . ?
C10 C11 C12 C13 -0.8(11) . . . . ?
C9 C8 C13 C12 4.2(10) . . . . ?
O1 C8 C13 C12 179.7(5) . . . . ?
C9 C8 C13 C14 -176.6(7) . . . . ?
O1 C8 C13 C14 -1.1(10) . . . . ?
C16 C12 C13 C8 177.8(6) . . . . ?
C11 C12 C13 C8 -3.3(10) . . . . ?
C16 C12 C13 C14 -1.4(9) . . . . ?
C11 C12 C13 C14 177.5(6) . . . . ?
C8 C13 C14 C15 -178.4(7) . . . . ?
C12 C13 C14 C15 0.7(10) . . . . ?
C13 C14 C15 N1 -0.2(11) . . . . ?
C16 N1 C15 C14 0.4(10) . . . . ?
Ni1 N1 C15 C14 176.7(5) . . . . ?
C15 N1 C16 C12 -1.1(10) . . . . ?
Ni1 N1 C16 C12 -177.4(5) . . . . ?
C11 C12 C16 N1 -177.1(6) . . . . ?
C13 C12 C16 N1 1.7(10) . . . . ?
C18 O3 C17 O4 1.3(9) . . . . ?
C18 O3 C17 C3 179.2(5) . . . . ?
C2 C3 C17 O4 178.1(7) . . . . ?
C4 C3 C17 O4 -4.6(10) . . . . ?
C2 C3 C17 O3 0.4(8) . . . . ?
C4 C3 C17 O3 177.7(5) . . . . ?
C17 O3 C18 C19 100.5(7) . . . . ?
C17 O3 C18 C23 -86.0(7) . . . . ?
O3 C18 C19 C20 175.1(6) . . . . ?
C23 C18 C19 C20 1.7(10) . . . . ?
C18 C19 C20 C21 -3.0(10) . . . . ?
C19 C20 C21 C22 1.8(10) . . . . ?
C20 C21 C22 C26 -179.4(6) . . . . ?
C20 C21 C22 C23 0.5(10) . . . . ?
C19 C18 C23 C24 -179.5(6) . . . . ?
O3 C18 C23 C24 7.1(9) . . . . ?
C19 C18 C23 C22 0.6(9) . . . . ?
O3 C18 C23 C22 -172.8(5) . . . . ?
C26 C22 C23 C18 178.2(6) . . . . ?
C21 C22 C23 C18 -1.7(9) . . . . ?
C26 C22 C23 C24 -1.7(8) . . . . ?
C21 C22 C23 C24 178.4(6) . . . . ?
C18 C23 C24 C25 -179.9(6) . . . . ?
C22 C23 C24 C25 0.0(9) . . . . ?
C23 C24 C25 N2 1.8(11) . . . . ?
C26 N2 C25 C24 -1.7(10) . . . . ?
Ni1 N2 C25 C24 170.3(5) 3_666 . . . ?
C25 N2 C26 C22 -0.2(9) . . . . ?
Ni1 N2 C26 C22 -172.4(5) 3_666 . . . ?
C21 C22 C26 N2 -178.2(6) . . . . ?
C23 C22 C26 N2 1.9(10) . . . . ?
C28 O5 C27 O6 -0.4(10) . . . . ?
C28 O5 C27 C5 -178.7(6) . . . . ?
C4 C5 C27 O6 153.1(7) . . . . ?
C6 C5 C27 O6 -26.5(10) . . . . ?
C4 C5 C27 O5 -28.6(9) . . . . ?
C6 C5 C27 O5 151.8(6) . . . . ?
C27 O5 C28 C29 -114.2(7) . . . . ?
C27 O5 C28 C33 69.9(8) . . . . ?
C33 C28 C29 C30 -1.8(12) . . . . ?
O5 C28 C29 C30 -177.6(6) . . . . ?
C28 C29 C30 C31 0.0(12) . . . . ?
C29 C30 C31 C32 1.1(12) . . . . ?
C30 C31 C32 C33 -0.4(11) . . . . ?
C30 C31 C32 C36 -178.9(7) . . . . ?
C29 C28 C33 C34 -178.6(7) . . . . ?
O5 C28 C33 C34 -2.9(11) . . . . ?
C29 C28 C33 C32 2.4(11) . . . . ?
O5 C28 C33 C32 178.1(6) . . . . ?
C31 C32 C33 C28 -1.3(10) . . . . ?
C36 C32 C33 C28 177.3(6) . . . . ?
C31 C32 C33 C34 179.5(7) . . . . ?
C36 C32 C33 C34 -1.8(10) . . . . ?
C28 C33 C34 C35 -178.9(7) . . . . ?
C32 C33 C34 C35 0.2(11) . . . . ?
C33 C34 C35 N3 1.8(12) . . . . ?
C36 N3 C35 C34 -2.0(10) . . . . ?
Ni1 N3 C35 C34 -176.6(6) 2_645 . . . ?
C35 N3 C36 C32 0.2(10) . . . . ?
Ni1 N3 C36 C32 174.4(5) 2_645 . . . ?
C31 C32 C36 N3 -179.7(7) . . . . ?
C33 C32 C36 N3 1.7(11) . . . . ?
